data_4084229
loop_
_publ_author_name
'Sriram, Madhavi'
'Zhu, Yuyang'
'Camp, Andrew M.'
'Day, Cynthia S.'
'Jones, Amanda C.'

_publ_section_title
;
 Structure and Dynamic Behavior of Phosphine Gold(I)-Coordinated Enamines:
 Characterization of \a-Metalated Iminium Ions
;
_journal_issue 16
_journal_name_full Organometallics
_journal_page_first 4157
_journal_paper_doi 10.1021/om500670z
_journal_volume 33
_journal_year 2014
_chemical_absolute_configuration ad
_chemical_formula_sum 'C33 H46 Au F6 N P Sb'
_chemical_formula_weight 920.39
_chemical_name_systematic
; 
 ? 
;
_space_group_IT_number 19
_symmetry_cell_setting orthorhombic
_symmetry_space_group_name_Hall 'P 2ac 2ab'
_symmetry_space_group_name_H-M 'P 21 21 21'
_atom_sites_solution_hydrogens geom
_atom_sites_solution_primary direct
_atom_sites_solution_secondary difmap
_audit_creation_method SHELXTL
_cell_angle_alpha 90.00
_cell_angle_beta 90.00
_cell_angle_gamma 90.00
_cell_formula_units_Z 4
_cell_length_a 10.6156(15)
_cell_length_b 14.969(2)
_cell_length_c 22.146(3)
_cell_measurement_reflns_used 8068
_cell_measurement_temperature 153(2)
_cell_measurement_theta_max 23.19
_cell_measurement_theta_min 3.63
_cell_volume 3519.1(8)
_computing_cell_refinement 'Bruker SAINT'
_computing_data_collection 'Bruker SMART'
_computing_data_reduction 'Bruker SAINT'
_computing_molecular_graphics 'Bruker APEX2'
_computing_publication_material 'Bruker APEX2'
_computing_structure_refinement 'Bruker APEX2'
_computing_structure_solution 'Bruker APEX2'
_diffrn_ambient_temperature 153(2)
_diffrn_measured_fraction_theta_full 0.997
_diffrn_measured_fraction_theta_max 0.997
_diffrn_measurement_device_type 'Bruker APEX CCD'
_diffrn_measurement_method '\f and \w scans'
_diffrn_radiation_monochromator graphite
_diffrn_radiation_source 'fine-focus sealed tube'
_diffrn_radiation_type MoK\a
_diffrn_radiation_wavelength 0.71073
_diffrn_reflns_av_R_equivalents 0.0728
_diffrn_reflns_av_sigmaI/netI 0.0575
_diffrn_reflns_limit_h_max 14
_diffrn_reflns_limit_h_min -14
_diffrn_reflns_limit_k_max 20
_diffrn_reflns_limit_k_min -20
_diffrn_reflns_limit_l_max 30
_diffrn_reflns_limit_l_min -30
_diffrn_reflns_number 49959
_diffrn_reflns_theta_full 29.57
_diffrn_reflns_theta_max 29.57
_diffrn_reflns_theta_min 3.63
_exptl_absorpt_coefficient_mu 5.032
_exptl_absorpt_correction_T_max 0.8241
_exptl_absorpt_correction_T_min 0.5835
_exptl_absorpt_correction_type multi-scan
_exptl_absorpt_process_details
;
 Data were corrected for absorption effects using the 
 multi-scan technique (SADABS). The ratio of minimum
 to maximum apparent transmission was 0.738.  The
 calculated minimum and maximum transmission
 coefficients (based on crystal size) are 0.584 and 0.824. 
;
_exptl_crystal_colour colourless
_exptl_crystal_density_diffrn 1.737
_exptl_crystal_density_method 'not measured'
_exptl_crystal_description plate
_exptl_crystal_F_000 1800
_exptl_crystal_size_max 0.12
_exptl_crystal_size_mid 0.06
_exptl_crystal_size_min 0.04
_refine_diff_density_max 1.508
_refine_diff_density_min -0.922
_refine_diff_density_rms 0.134
_refine_ls_abs_structure_details
; 
 'Flack H D (1983), Acta Cryst. A39, 876-881'
  Flack x = -.015(5)
         =  -0.016(3) from 3265 selected quotients (Parsons' method)
  Hooft y = -0.024(4)
;
_refine_ls_abs_structure_Flack -0.015(5)
_refine_ls_extinction_method none
_refine_ls_goodness_of_fit_ref 1.031
_refine_ls_hydrogen_treatment mixed
_refine_ls_matrix_type full
_refine_ls_number_parameters 397
_refine_ls_number_reflns 9861
_refine_ls_number_restraints 0
_refine_ls_restrained_S_all 1.031
_refine_ls_R_factor_all 0.0539
_refine_ls_R_factor_gt 0.0393
_refine_ls_shift/su_max 0.001
_refine_ls_shift/su_mean 0.000
_refine_ls_structure_factor_coef Fsqd
_refine_ls_weighting_details 'calc w=1/[\s^2^(Fo^2^)+(0.0339P)^2^+0.0000P] where P=(Fo^2^+2Fc^2^)/3'
_refine_ls_weighting_scheme calc
_refine_ls_wR_factor_gt 0.0743
_refine_ls_wR_factor_ref 0.0799
_reflns_number_gt 8390
_reflns_number_total 9861
_reflns_threshold_expression >2sigma(I)
_cod_data_source_file om500670z_si_003.cif
_cod_data_source_block a84t_4
_cod_depositor_comments
;
The following automatic conversions were performed:

'_symmetry_cell_setting' value 'Orthorhombic' changed to
'orthorhombic' according to
/usr/data/users/saulius/crontab/automatic-downloads/rss-feeds/ACS/lib/dictionaries/cif_core.dic
dictionary named 'cif_core.dic' version 2.4.2 from 2011-04-26.

Automatic conversion script
Id: cif_fix_values 2281 2013-09-26 08:29:07Z andrius 

 Adding full bibliography for 4084228--4084232.cif.
;
_cod_original_cell_volume 3519.2(9)
_cod_original_sg_symbol_H-M P2(1)2(1)2(1)
_cod_database_code 4084229

loop_
_symmetry_equiv_pos_as_xyz
'x, y, z'
'x+1/2, -y+1/2, -z'
'-x, y+1/2, -z+1/2'
'-x+1/2, -y, z+1/2'

loop_
_atom_site_label
_atom_site_type_symbol
_atom_site_fract_x
_atom_site_fract_y
_atom_site_fract_z
_atom_site_U_iso_or_equiv
_atom_site_adp_type
_atom_site_occupancy
_atom_site_symmetry_multiplicity
_atom_site_calc_flag
_atom_site_refinement_flags
Au1 Au 0.341740(19) 0.513616(14) 0.178625(10) 0.02621(5) Uani 1 1 d .
P1 P 0.14252(13) 0.52090(10) 0.21772(6) 0.0261(3) Uani 1 1 d .
N1 N 0.4619(5) 0.5443(3) 0.0374(2) 0.0308(11) Uani 1 1 d .
C1 C 0.0316(5) 0.5629(4) 0.1578(3) 0.0323(13) Uani 1 1 d .
C2 C 0.0946(6) 0.6479(5) 0.1318(3) 0.0431(17) Uani 1 1 d .
H2A H 0.0443 0.6706 0.0981 0.065 Uiso 1 1 calc R
H2B H 0.1795 0.6332 0.1176 0.065 Uiso 1 1 calc R
H2C H 0.0999 0.6936 0.1634 0.065 Uiso 1 1 calc R
C3 C 0.0224(6) 0.4919(5) 0.1070(3) 0.0408(15) Uani 1 1 d .
H3A H -0.0200 0.4385 0.1225 0.061 Uiso 1 1 calc R
H3B H 0.1073 0.4760 0.0932 0.061 Uiso 1 1 calc R
H3C H -0.0258 0.5163 0.0730 0.061 Uiso 1 1 calc R
C4 C -0.0998(5) 0.5878(5) 0.1790(4) 0.0442(15) Uani 1 1 d .
H4A H -0.0945 0.6383 0.2071 0.066 Uiso 1 1 calc R
H4B H -0.1382 0.5366 0.1995 0.066 Uiso 1 1 calc R
H4C H -0.1513 0.6047 0.1441 0.066 Uiso 1 1 calc R
C5 C 0.0983(6) 0.4064(4) 0.2474(3) 0.0307(13) Uani 1 1 d .
C6 C -0.0443(6) 0.3868(5) 0.2542(3) 0.0450(18) Uani 1 1 d .
H6A H -0.0560 0.3258 0.2692 0.067 Uiso 1 1 calc R
H6B H -0.0856 0.3931 0.2149 0.067 Uiso 1 1 calc R
H6C H -0.0815 0.4292 0.2828 0.067 Uiso 1 1 calc R
C7 C 0.1618(8) 0.3977(4) 0.3094(3) 0.0450(16) Uani 1 1 d .
H7A H 0.1176 0.4353 0.3388 0.067 Uiso 1 1 calc R
H7B H 0.2499 0.4169 0.3064 0.067 Uiso 1 1 calc R
H7C H 0.1587 0.3352 0.3226 0.067 Uiso 1 1 calc R
C8 C 0.1568(7) 0.3365(4) 0.2052(3) 0.0382(14) Uani 1 1 d .
H8A H 0.2482 0.3455 0.2033 0.057 Uiso 1 1 calc R
H8B H 0.1209 0.3430 0.1647 0.057 Uiso 1 1 calc R
H8C H 0.1388 0.2765 0.2207 0.057 Uiso 1 1 calc R
C9 C 0.1276(5) 0.5976(4) 0.2813(3) 0.0279(12) Uani 1 1 d .
C10 C 0.2259(5) 0.6535(4) 0.3008(3) 0.0281(13) Uani 1 1 d .
C11 C 0.2095(6) 0.7070(4) 0.3511(3) 0.0358(14) Uani 1 1 d .
H11 H 0.2760 0.7453 0.3635 0.043 Uiso 1 1 calc R
C12 C 0.0966(7) 0.7061(4) 0.3842(3) 0.0397(16) Uani 1 1 d .
H12 H 0.0878 0.7428 0.4190 0.048 Uiso 1 1 calc R
C13 C -0.0017(7) 0.6517(4) 0.3660(3) 0.0379(15) Uani 1 1 d .
H13 H -0.0786 0.6505 0.3880 0.045 Uiso 1 1 calc R
C14 C 0.0148(5) 0.5984(4) 0.3145(3) 0.0336(13) Uani 1 1 d .
H14 H -0.0528 0.5615 0.3015 0.040 Uiso 1 1 calc R
C15 C 0.3531(6) 0.6634(3) 0.2720(3) 0.0296(12) Uani 1 1 d .
C16 C 0.3725(5) 0.7280(4) 0.2277(3) 0.0311(13) Uani 1 1 d .
H16 H 0.3031 0.7607 0.2120 0.037 Uiso 1 1 calc R
C17 C 0.4936(6) 0.7448(4) 0.2064(3) 0.0369(15) Uani 1 1 d .
H17 H 0.5067 0.7890 0.1763 0.044 Uiso 1 1 calc R
C18 C 0.5954(6) 0.6973(4) 0.2291(3) 0.0375(15) Uani 1 1 d .
H18 H 0.6781 0.7089 0.2146 0.045 Uiso 1 1 calc R
C19 C 0.5758(6) 0.6336(4) 0.2725(3) 0.0384(15) Uani 1 1 d .
H19 H 0.6453 0.6007 0.2879 0.046 Uiso 1 1 calc R
C20 C 0.4560(6) 0.6167(4) 0.2940(3) 0.0361(15) Uani 1 1 d .
H20 H 0.4441 0.5725 0.3243 0.043 Uiso 1 1 calc R
C21 C 0.6051(5) 0.4354(4) 0.1745(3) 0.0379(14) Uani 1 1 d .
H21A H 0.5600 0.3783 0.1764 0.057 Uiso 1 1 calc R
H21B H 0.6206 0.4573 0.2156 0.057 Uiso 1 1 calc R
H21C H 0.6857 0.4269 0.1537 0.057 Uiso 1 1 calc R
C22 C 0.5256(5) 0.5036(4) 0.1400(2) 0.0284(12) Uani 1 1 d .
H22 H 0.5677 0.5633 0.1419 0.034 Uiso 1 1 calc R
C23 C 0.4947(5) 0.4835(4) 0.0783(3) 0.0279(11) Uani 1 1 d .
C24 C 0.5003(5) 0.3878(4) 0.0592(3) 0.0275(12) Uani 1 1 d .
C25 C 0.4102(6) 0.3278(4) 0.0792(3) 0.0351(14) Uani 1 1 d .
H25 H 0.3391 0.3485 0.1012 0.042 Uiso 1 1 calc R
C26 C 0.4238(6) 0.2371(4) 0.0672(3) 0.0394(16) Uani 1 1 d .
H26 H 0.3623 0.1958 0.0811 0.047 Uiso 1 1 calc R
C27 C 0.5269(6) 0.2071(4) 0.0350(3) 0.0384(15) Uani 1 1 d .
H27 H 0.5357 0.1451 0.0267 0.046 Uiso 1 1 calc R
C28 C 0.6164(6) 0.2659(4) 0.0152(3) 0.0395(16) Uani 1 1 d .
H28 H 0.6864 0.2448 -0.0075 0.047 Uiso 1 1 calc R
C29 C 0.6049(6) 0.3568(4) 0.0281(3) 0.0340(14) Uani 1 1 d .
H29 H 0.6686 0.3974 0.0156 0.041 Uiso 1 1 calc R
C30 C 0.4550(7) 0.6400(4) 0.0538(3) 0.0381(16) Uani 1 1 d .
H30A H 0.4285 0.6455 0.0965 0.046 Uiso 1 1 calc R
H30B H 0.3904 0.6695 0.0285 0.046 Uiso 1 1 calc R
C31 C 0.5816(7) 0.6879(5) 0.0452(4) 0.0493(19) Uani 1 1 d .
H31A H 0.6467 0.6573 0.0688 0.074 Uiso 1 1 calc R
H31B H 0.5742 0.7499 0.0591 0.074 Uiso 1 1 calc R
H31C H 0.6046 0.6873 0.0024 0.074 Uiso 1 1 calc R
C32 C 0.4151(6) 0.5208(5) -0.0232(3) 0.0380(14) Uani 1 1 d .
H32A H 0.4565 0.4652 -0.0370 0.046 Uiso 1 1 calc R
H32B H 0.4375 0.5690 -0.0519 0.046 Uiso 1 1 calc R
C33 C 0.2744(6) 0.5078(7) -0.0234(3) 0.056(2) Uani 1 1 d .
H33A H 0.2517 0.4615 0.0059 0.084 Uiso 1 1 calc R
H33B H 0.2470 0.4893 -0.0638 0.084 Uiso 1 1 calc R
H33C H 0.2329 0.5640 -0.0126 0.084 Uiso 1 1 calc R
Sb1 Sb 0.81469(4) 0.56100(3) -0.08631(2) 0.03601(11) Uani 1 1 d .
F1 F 0.8478(8) 0.6794(4) -0.0760(3) 0.132(3) Uani 1 1 d .
F2 F 0.6467(5) 0.5917(4) -0.0961(3) 0.0947(18) Uani 1 1 d .
F3 F 0.7679(6) 0.4422(3) -0.1002(3) 0.101(2) Uani 1 1 d .
F4 F 0.9765(5) 0.5242(6) -0.0780(3) 0.134(3) Uani 1 1 d .
F5 F 0.8364(5) 0.5699(3) -0.16941(19) 0.0761(14) Uani 1 1 d .
F6 F 0.7855(5) 0.5442(4) -0.0048(2) 0.0819(16) Uani 1 1 d .

loop_
_atom_site_aniso_label
_atom_site_aniso_U_11
_atom_site_aniso_U_22
_atom_site_aniso_U_33
_atom_site_aniso_U_23
_atom_site_aniso_U_13
_atom_site_aniso_U_12
Au1 0.02304(8) 0.02737(9) 0.02823(10) -0.00368(9) 0.00097(9) 0.00021(8)
P1 0.0229(6) 0.0277(7) 0.0278(7) -0.0031(6) 0.0007(5) -0.0001(6)
N1 0.034(3) 0.026(3) 0.033(3) 0.000(2) 0.005(2) 0.000(2)
C1 0.028(3) 0.035(3) 0.034(3) 0.004(3) 0.002(2) 0.001(3)
C2 0.041(4) 0.042(4) 0.046(4) 0.009(3) -0.002(3) 0.008(3)
C3 0.036(3) 0.048(4) 0.038(3) -0.003(3) -0.003(3) 0.001(3)
C4 0.028(3) 0.055(4) 0.050(4) -0.002(4) -0.003(3) 0.006(3)
C5 0.033(3) 0.028(3) 0.031(3) 0.001(2) 0.003(3) -0.004(2)
C6 0.038(4) 0.038(4) 0.060(5) -0.002(3) 0.014(3) -0.012(3)
C7 0.059(4) 0.040(3) 0.036(4) 0.005(3) 0.006(4) 0.000(4)
C8 0.041(3) 0.030(3) 0.043(4) -0.002(3) -0.002(3) 0.000(3)
C9 0.030(3) 0.026(3) 0.027(3) -0.001(2) 0.003(2) 0.004(2)
C10 0.028(3) 0.024(3) 0.032(3) 0.002(2) 0.005(2) 0.000(2)
C11 0.047(4) 0.032(3) 0.029(3) -0.003(3) 0.001(3) -0.001(3)
C12 0.057(4) 0.034(4) 0.027(3) -0.001(3) 0.011(3) 0.013(3)
C13 0.044(4) 0.036(3) 0.034(4) 0.006(3) 0.004(3) 0.007(3)
C14 0.029(3) 0.035(3) 0.036(4) 0.003(3) 0.002(3) 0.002(2)
C15 0.037(3) 0.023(3) 0.029(3) -0.004(2) -0.001(3) 0.002(3)
C16 0.030(3) 0.024(3) 0.039(3) 0.003(3) -0.003(3) 0.001(2)
C17 0.035(3) 0.029(3) 0.047(4) -0.002(3) -0.001(3) -0.005(3)
C18 0.026(3) 0.042(4) 0.045(4) -0.009(3) -0.006(3) -0.003(3)
C19 0.036(3) 0.040(4) 0.040(4) -0.003(3) -0.013(3) 0.002(3)
C20 0.043(4) 0.031(3) 0.034(4) -0.003(3) -0.006(3) 0.004(3)
C21 0.026(3) 0.048(4) 0.040(4) -0.006(3) -0.001(3) 0.001(3)
C22 0.023(2) 0.028(3) 0.035(3) -0.004(2) -0.001(2) -0.003(2)
C23 0.024(2) 0.026(2) 0.034(3) -0.003(3) 0.005(2) 0.002(2)
C24 0.026(3) 0.028(3) 0.028(3) -0.002(2) 0.000(2) 0.000(2)
C25 0.032(3) 0.033(3) 0.040(4) -0.003(3) 0.006(3) -0.003(3)
C26 0.044(4) 0.036(4) 0.038(4) 0.006(3) -0.001(3) -0.008(3)
C27 0.046(4) 0.030(3) 0.039(4) 0.003(3) -0.012(3) 0.010(3)
C28 0.042(4) 0.042(4) 0.034(4) -0.005(3) 0.001(3) 0.012(3)
C29 0.030(3) 0.034(3) 0.037(4) -0.001(3) 0.001(3) 0.001(3)
C30 0.047(4) 0.025(3) 0.043(4) -0.001(3) 0.004(3) 0.002(3)
C31 0.053(4) 0.036(4) 0.059(5) -0.003(3) 0.017(4) -0.002(3)
C32 0.052(4) 0.036(3) 0.026(3) 0.000(3) -0.003(3) 0.001(3)
C33 0.050(4) 0.073(6) 0.044(4) 0.003(4) -0.008(3) -0.004(4)
Sb1 0.0358(2) 0.0303(2) 0.0419(3) 0.00255(18) 0.00440(19) 0.00196(17)
F1 0.192(7) 0.061(3) 0.142(6) -0.047(4) 0.089(6) -0.062(4)
F2 0.053(3) 0.136(5) 0.095(4) -0.022(4) 0.000(3) 0.037(3)
F3 0.145(6) 0.034(3) 0.123(5) -0.010(3) 0.056(4) -0.011(3)
F4 0.045(3) 0.230(9) 0.127(5) -0.053(6) -0.017(3) 0.042(4)
F5 0.108(4) 0.067(3) 0.053(3) 0.000(2) 0.018(3) 0.019(3)
F6 0.094(4) 0.099(4) 0.052(3) 0.007(3) 0.003(3) 0.030(3)

loop_
_atom_type_symbol
_atom_type_description
_atom_type_scat_dispersion_real
_atom_type_scat_dispersion_imag
_atom_type_scat_source
C C 0.0033 0.0016 'International Tables Vol C Tables 4.2.6.8 and 6.1.1.4'
H H 0.0000 0.0000 'International Tables Vol C Tables 4.2.6.8 and 6.1.1.4'
N N 0.0061 0.0033 'International Tables Vol C Tables 4.2.6.8 and 6.1.1.4'
F F 0.0171 0.0103 'International Tables Vol C Tables 4.2.6.8 and 6.1.1.4'
P P 0.1023 0.0942 'International Tables Vol C Tables 4.2.6.8 and 6.1.1.4'
Sb Sb -0.5866 1.5461 'International Tables Vol C Tables 4.2.6.8 and 6.1.1.4'
Au Au -2.0133 8.8022 'International Tables Vol C Tables 4.2.6.8 and 6.1.1.4'

loop_
_geom_angle_atom_site_label_1
_geom_angle_atom_site_label_2
_geom_angle_atom_site_label_3
_geom_angle
C22 Au1 P1 178.09(16)
C9 P1 C1 106.2(3)
C9 P1 C5 106.3(3)
C1 P1 C5 113.1(3)
C9 P1 Au1 113.74(19)
C1 P1 Au1 109.12(19)
C5 P1 Au1 108.51(19)
C23 N1 C32 123.0(5)
C23 N1 C30 120.6(5)
C32 N1 C30 115.9(5)
C4 C1 C2 108.1(5)
C4 C1 C3 109.5(5)
C2 C1 C3 108.7(5)
C4 C1 P1 116.1(5)
C2 C1 P1 105.5(4)
C3 C1 P1 108.8(4)
C1 C2 H2A 109.5
C1 C2 H2B 109.5
H2A C2 H2B 109.5
C1 C2 H2C 109.5
H2A C2 H2C 109.5
H2B C2 H2C 109.5
C1 C3 H3A 109.5
C1 C3 H3B 109.5
H3A C3 H3B 109.5
C1 C3 H3C 109.5
H3A C3 H3C 109.5
H3B C3 H3C 109.5
C1 C4 H4A 109.5
C1 C4 H4B 109.5
H4A C4 H4B 109.5
C1 C4 H4C 109.5
H4A C4 H4C 109.5
H4B C4 H4C 109.5
C8 C5 C7 108.0(5)
C8 C5 C6 109.0(5)
C7 C5 C6 109.1(6)
C8 C5 P1 107.7(4)
C7 C5 P1 106.2(4)
C6 C5 P1 116.6(4)
C5 C6 H6A 109.5
C5 C6 H6B 109.5
H6A C6 H6B 109.5
C5 C6 H6C 109.5
H6A C6 H6C 109.5
H6B C6 H6C 109.5
C5 C7 H7A 109.5
C5 C7 H7B 109.5
H7A C7 H7B 109.5
C5 C7 H7C 109.5
H7A C7 H7C 109.5
H7B C7 H7C 109.5
C5 C8 H8A 109.5
C5 C8 H8B 109.5
H8A C8 H8B 109.5
C5 C8 H8C 109.5
H8A C8 H8C 109.5
H8B C8 H8C 109.5
C14 C9 C10 117.9(5)
C14 C9 P1 118.9(5)
C10 C9 P1 123.2(4)
C11 C10 C9 119.9(5)
C11 C10 C15 113.5(5)
C9 C10 C15 126.6(5)
C10 C11 C12 121.5(6)
C10 C11 H11 119.2
C12 C11 H11 119.2
C13 C12 C11 119.8(6)
C13 C12 H12 120.1
C11 C12 H12 120.1
C12 C13 C14 118.5(6)
C12 C13 H13 120.8
C14 C13 H13 120.8
C13 C14 C9 122.4(6)
C13 C14 H14 118.8
C9 C14 H14 118.8
C20 C15 C16 118.8(6)
C20 C15 C10 120.7(5)
C16 C15 C10 120.0(5)
C17 C16 C15 120.0(6)
C17 C16 H16 120.0
C15 C16 H16 120.0
C18 C17 C16 120.3(6)
C18 C17 H17 119.8
C16 C17 H17 119.8
C19 C18 C17 119.5(6)
C19 C18 H18 120.2
C17 C18 H18 120.2
C18 C19 C20 120.6(6)
C18 C19 H19 119.7
C20 C19 H19 119.7
C19 C20 C15 120.8(6)
C19 C20 H20 119.6
C15 C20 H20 119.6
C22 C21 H21A 109.5
C22 C21 H21B 109.5
H21A C21 H21B 109.5
C22 C21 H21C 109.5
H21A C21 H21C 109.5
H21B C21 H21C 109.5
C23 C22 C21 117.5(5)
C23 C22 Au1 100.8(3)
C21 C22 Au1 110.6(4)
C23 C22 H22 109.2
C21 C22 H22 109.2
Au1 C22 H22 109.2
N1 C23 C22 124.3(5)
N1 C23 C24 118.3(5)
C22 C23 C24 117.4(5)
C25 C24 C29 119.7(6)
C25 C24 C23 120.2(5)
C29 C24 C23 119.5(5)
C24 C25 C26 120.0(6)
C24 C25 H25 120.0
C26 C25 H25 120.0
C27 C26 C25 119.9(6)
C27 C26 H26 120.0
C25 C26 H26 120.0
C28 C27 C26 120.4(6)
C28 C27 H27 119.8
C26 C27 H27 119.8
C27 C28 C29 120.1(6)
C27 C28 H28 120.0
C29 C28 H28 120.0
C24 C29 C28 119.8(6)
C24 C29 H29 120.1
C28 C29 H29 120.1
N1 C30 C31 112.3(5)
N1 C30 H30A 109.1
C31 C30 H30A 109.1
N1 C30 H30B 109.1
C31 C30 H30B 109.1
H30A C30 H30B 107.9
C30 C31 H31A 109.5
C30 C31 H31B 109.5
H31A C31 H31B 109.5
C30 C31 H31C 109.5
H31A C31 H31C 109.5
H31B C31 H31C 109.5
N1 C32 C33 111.6(5)
N1 C32 H32A 109.3
C33 C32 H32A 109.3
N1 C32 H32B 109.3
C33 C32 H32B 109.3
H32A C32 H32B 108.0
C32 C33 H33A 109.5
C32 C33 H33B 109.5
H33A C33 H33B 109.5
C32 C33 H33C 109.5
H33A C33 H33C 109.5
H33B C33 H33C 109.5
F4 Sb1 F1 95.8(4)
F4 Sb1 F6 91.0(3)
F1 Sb1 F6 92.4(3)
F4 Sb1 F2 176.5(3)
F1 Sb1 F2 87.7(3)
F6 Sb1 F2 89.3(2)
F4 Sb1 F5 90.3(3)
F1 Sb1 F5 91.7(3)
F6 Sb1 F5 175.5(2)
F2 Sb1 F5 89.2(2)
F4 Sb1 F3 88.8(4)
F1 Sb1 F3 175.1(4)
F6 Sb1 F3 89.2(3)
F2 Sb1 F3 87.7(3)
F5 Sb1 F3 86.5(2)

loop_
_geom_bond_atom_site_label_1
_geom_bond_atom_site_label_2
_geom_bond_distance
Au1 C22 2.136(5)
Au1 P1 2.2878(14)
P1 C9 1.824(6)
P1 C1 1.882(6)
P1 C5 1.895(6)
N1 C23 1.329(7)
N1 C32 1.475(8)
N1 C30 1.480(8)
C1 C4 1.517(8)
C1 C2 1.548(9)
C1 C3 1.553(9)
C2 H2A 0.9800
C2 H2B 0.9800
C2 H2C 0.9800
C3 H3A 0.9800
C3 H3B 0.9800
C3 H3C 0.9800
C4 H4A 0.9800
C4 H4B 0.9800
C4 H4C 0.9800
C5 C8 1.535(8)
C5 C7 1.535(9)
C5 C6 1.549(8)
C6 H6A 0.9800
C6 H6B 0.9800
C6 H6C 0.9800
C7 H7A 0.9800
C7 H7B 0.9800
C7 H7C 0.9800
C8 H8A 0.9800
C8 H8B 0.9800
C8 H8C 0.9800
C9 C14 1.404(8)
C9 C10 1.405(8)
C10 C11 1.383(8)
C10 C15 1.501(8)
C11 C12 1.405(9)
C11 H11 0.9500
C12 C13 1.384(10)
C12 H12 0.9500
C13 C14 1.404(9)
C13 H13 0.9500
C14 H14 0.9500
C15 C20 1.386(9)
C15 C16 1.394(8)
C16 C17 1.393(8)
C16 H16 0.9500
C17 C18 1.387(9)
C17 H17 0.9500
C18 C19 1.370(9)
C18 H18 0.9500
C19 C20 1.382(9)
C19 H19 0.9500
C20 H20 0.9500
C21 C22 1.529(8)
C21 H21A 0.9800
C21 H21B 0.9800
C21 H21C 0.9800
C22 C23 1.438(8)
C22 H22 1.0000
C23 C24 1.495(8)
C24 C25 1.385(8)
C24 C29 1.387(8)
C25 C26 1.391(9)
C25 H25 0.9500
C26 C27 1.380(9)
C26 H26 0.9500
C27 C28 1.368(9)
C27 H27 0.9500
C28 C29 1.397(9)
C28 H28 0.9500
C29 H29 0.9500
C30 C31 1.535(9)
C30 H30A 0.9900
C30 H30B 0.9900
C31 H31A 0.9800
C31 H31B 0.9800
C31 H31C 0.9800
C32 C33 1.507(9)
C32 H32A 0.9900
C32 H32B 0.9900
C33 H33A 0.9800
C33 H33B 0.9800
C33 H33C 0.9800
Sb1 F4 1.814(5)
Sb1 F1 1.822(5)
Sb1 F6 1.849(5)
Sb1 F2 1.854(5)
Sb1 F5 1.860(4)
Sb1 F3 1.872(5)

loop_
_geom_torsion_atom_site_label_1
_geom_torsion_atom_site_label_2
_geom_torsion_atom_site_label_3
_geom_torsion_atom_site_label_4
_geom_torsion
C22 Au1 P1 C9 178(100)
C22 Au1 P1 C1 -63(5)
C22 Au1 P1 C5 60(5)
C9 P1 C1 C4 -46.3(5)
C5 P1 C1 C4 69.8(5)
Au1 P1 C1 C4 -169.3(4)
C9 P1 C1 C2 73.2(5)
C5 P1 C1 C2 -170.6(4)
Au1 P1 C1 C2 -49.7(4)
C9 P1 C1 C3 -170.4(4)
C5 P1 C1 C3 -54.2(5)
Au1 P1 C1 C3 66.7(4)
C9 P1 C5 C8 -158.3(4)
C1 P1 C5 C8 85.6(5)
Au1 P1 C5 C8 -35.6(5)
C9 P1 C5 C7 -42.8(5)
C1 P1 C5 C7 -158.9(4)
Au1 P1 C5 C7 79.8(4)
C9 P1 C5 C6 78.9(5)
C1 P1 C5 C6 -37.2(6)
Au1 P1 C5 C6 -158.4(4)
C1 P1 C9 C14 68.9(5)
C5 P1 C9 C14 -51.7(5)
Au1 P1 C9 C14 -171.0(4)
C1 P1 C9 C10 -114.2(5)
C5 P1 C9 C10 125.1(5)
Au1 P1 C9 C10 5.8(6)
C14 C9 C10 C11 -0.2(9)
P1 C9 C10 C11 -177.1(4)
C14 C9 C10 C15 -179.7(5)
P1 C9 C10 C15 3.4(9)
C9 C10 C11 C12 1.0(9)
C15 C10 C11 C12 -179.4(6)
C10 C11 C12 C13 -1.0(9)
C11 C12 C13 C14 0.1(9)
C12 C13 C14 C9 0.8(9)
C10 C9 C14 C13 -0.7(9)
P1 C9 C14 C13 176.3(5)
C11 C10 C15 C20 83.1(7)
C9 C10 C15 C20 -97.4(8)
C11 C10 C15 C16 -88.8(7)
C9 C10 C15 C16 90.7(7)
C20 C15 C16 C17 -0.1(9)
C10 C15 C16 C17 171.9(6)
C15 C16 C17 C18 0.1(9)
C16 C17 C18 C19 0.2(10)
C17 C18 C19 C20 -0.4(10)
C18 C19 C20 C15 0.4(10)
C16 C15 C20 C19 -0.1(9)
C10 C15 C20 C19 -172.1(6)
P1 Au1 C22 C23 32(5)
P1 Au1 C22 C21 -93(5)
C32 N1 C23 C22 -171.9(5)
C30 N1 C23 C22 0.0(8)
C32 N1 C23 C24 8.2(8)
C30 N1 C23 C24 -179.9(5)
C21 C22 C23 N1 -158.4(5)
Au1 C22 C23 N1 81.4(5)
C21 C22 C23 C24 21.5(7)
Au1 C22 C23 C24 -98.6(5)
N1 C23 C24 C25 -108.6(7)
C22 C23 C24 C25 71.5(7)
N1 C23 C24 C29 80.0(7)
C22 C23 C24 C29 -99.9(6)
C29 C24 C25 C26 -1.2(10)
C23 C24 C25 C26 -172.5(6)
C24 C25 C26 C27 -0.3(10)
C25 C26 C27 C28 0.4(10)
C26 C27 C28 C29 0.9(10)
C25 C24 C29 C28 2.5(10)
C23 C24 C29 C28 173.9(6)
C27 C28 C29 C24 -2.4(10)
C23 N1 C30 C31 88.7(7)
C32 N1 C30 C31 -98.9(7)
C23 N1 C32 C33 88.0(8)
C30 N1 C32 C33 -84.3(8)
